data_2211782
loop_
_publ_author_name
'Ye, Ling'
'Li, Bao'
'Yang, Guang-Di'
'Wu, Li-Xin'

_publ_section_title
;
 Disodium diaquabis(malonato-\k^2^<i>O</i>,<i>O</i>')cobalt(II)
 monohydrate
;
_journal_coeditor_code CV2155
_journal_issue 1
_journal_name_full 'Acta Crystallographica Section E'
_journal_page_first m146
_journal_page_last m147
_journal_paper_doi 10.1107/S1600536806049762
_journal_volume 63
_journal_year 2007
_chemical_formula_iupac 'Na2 [Co (C3 H2 O4)2 (H2 O)2], H2 O'
_chemical_formula_moiety '2(Na +), C6 H8 Co O10 2-, H2 O1'
_chemical_formula_sum 'C6 H10 Co Na2 O11'
_chemical_formula_weight 363.05
_chemical_name_systematic
;
Disodium diaquabis(malonato-\k^2^O,O')cobalt(II) monohydrate
;
_space_group_IT_number 20
_symmetry_cell_setting orthorhombic
_symmetry_space_group_name_Hall 'C 2c 2'
_symmetry_space_group_name_H-M 'C 2 2 21'
_atom_sites_solution_hydrogens geom
_atom_sites_solution_primary direct
_atom_sites_solution_secondary difmap
_cell_angle_alpha 90.00
_cell_angle_beta 90.00
_cell_angle_gamma 90.00
_cell_formula_units_Z 4
_cell_length_a 7.2503(15)
_cell_length_b 15.952(3)
_cell_length_c 10.371(2)
_cell_measurement_reflns_used 5850
_cell_measurement_temperature 295(2)
_cell_measurement_theta_max 54.93
_cell_measurement_theta_min 6.17
_cell_volume 1199.5(4)
_computing_cell_refinement RAPID-AUTO
_computing_data_collection 'RAPID-AUTO (Rigaku, 1998)'
_computing_data_reduction 'CrystalStructure (Rigaku/MSC, 2002)'
_computing_molecular_graphics 'PLATON (Spek, 2003)'
_computing_publication_material SHELXL97
_computing_structure_refinement 'SHELXL97 (Sheldrick, 1997)'
_computing_structure_solution 'SHELXS97 (Sheldrick, 1997)'
_diffrn_ambient_temperature 295(2)
_diffrn_measured_fraction_theta_full 0.968
_diffrn_measured_fraction_theta_max 0.968
_diffrn_measurement_device_type 'Rigaku R-AXIS RAPID'
_diffrn_measurement_method \w
_diffrn_radiation_monochromator graphite
_diffrn_radiation_source 'fine-focus sealed tube'
_diffrn_radiation_type MoK\a
_diffrn_radiation_wavelength 0.71073
_diffrn_reflns_av_R_equivalents 0.0187
_diffrn_reflns_av_sigmaI/netI 0.0184
_diffrn_reflns_limit_h_max 9
_diffrn_reflns_limit_h_min -9
_diffrn_reflns_limit_k_max 20
_diffrn_reflns_limit_k_min -20
_diffrn_reflns_limit_l_max 13
_diffrn_reflns_limit_l_min -13
_diffrn_reflns_number 5787
_diffrn_reflns_theta_full 27.46
_diffrn_reflns_theta_max 27.46
_diffrn_reflns_theta_min 3.22
_diffrn_standards_decay_% 0
_diffrn_standards_interval_count 0
_diffrn_standards_number 0
_exptl_absorpt_coefficient_mu 1.559
_exptl_absorpt_correction_T_max 0.5903
_exptl_absorpt_correction_T_min 0.5571
_exptl_absorpt_correction_type multi-scan
_exptl_absorpt_process_details '(ABSCOR; Higashi, 1995)'
_exptl_crystal_colour brown
_exptl_crystal_density_diffrn 2.010
_exptl_crystal_density_method 'not measured'
_exptl_crystal_description block
_exptl_crystal_F_000 732
_exptl_crystal_size_max 0.43
_exptl_crystal_size_mid 0.41
_exptl_crystal_size_min 0.38
_refine_diff_density_max 0.852
_refine_diff_density_min -0.570
_refine_ls_abs_structure_details 'Flack (1983)'
_refine_ls_abs_structure_Flack 0.17(3)
_refine_ls_extinction_method none
_refine_ls_goodness_of_fit_ref 1.248
_refine_ls_hydrogen_treatment constr
_refine_ls_matrix_type full
_refine_ls_number_parameters 95
_refine_ls_number_reflns 1348
_refine_ls_number_restraints 2
_refine_ls_restrained_S_all 1.247
_refine_ls_R_factor_all 0.0420
_refine_ls_R_factor_gt 0.0411
_refine_ls_shift/su_max 0.000
_refine_ls_shift/su_mean 0.000
_refine_ls_structure_factor_coef Fsqd
_refine_ls_weighting_details 'calc w=1/[\s^2^(Fo^2^)+(0.0723P)^2^+1.3726P] where P=(Fo^2^+2Fc^2^)/3'
_refine_ls_weighting_scheme calc
_refine_ls_wR_factor_gt 0.1133
_refine_ls_wR_factor_ref 0.1142
_reflns_number_gt 1312
_reflns_number_total 1348
_reflns_threshold_expression I>2\s(I)
_cod_data_source_file cv2155.cif
_cod_data_source_block I
_cod_database_code 2211782
_cod_database_fobs_code 2211782

loop_
_symmetry_equiv_pos_as_xyz
'x, y, z'
'-x, -y, z+1/2'
'x, -y, -z'
'-x, y, -z+1/2'
'x+1/2, y+1/2, z'
'-x+1/2, -y+1/2, z+1/2'
'x+1/2, -y+1/2, -z'
'-x+1/2, y+1/2, -z+1/2'

loop_
_atom_site_type_symbol
_atom_site_label
_atom_site_fract_x
_atom_site_fract_y
_atom_site_fract_z
_atom_site_U_iso_or_equiv
_atom_site_adp_type
_atom_site_calc_flag
_atom_site_refinement_flags
_atom_site_occupancy
C C1 0.2764(5) 0.1317(2) 0.4846(3) 0.0176(6) Uani d . 1
C C2 0.6213(4) 0.1307(2) 0.5200(3) 0.0157(6) Uani d . 1
C C3 0.4402(4) 0.1748(2) 0.5501(3) 0.0193(6) Uani d . 1
H H1 0.4473 0.2325 0.5212 0.023 Uiso calc R 1
H H2 0.4209 0.1751 0.6427 0.023 Uiso calc R 1
Co Co1 0.5000 0.14081(4) 0.2500 0.0239(2) Uani d S 1
Na Na1 0.5000 0.38298(10) 0.2500 0.0189(3) Uani d S 1
Na Na2 0.4224(3) 0.5000 0.5000 0.0263(5) Uani d S 1
O O1 0.2817(3) 0.12271(19) 0.3638(2) 0.0270(6) Uani d . 1
O O2 0.1450(4) 0.10792(19) 0.5510(2) 0.0281(6) Uani d . 1
O O3 0.6639(3) 0.11832(16) 0.4031(2) 0.0204(5) Uani d . 1
O O4 0.7200(4) 0.10429(18) 0.6095(3) 0.0252(5) Uani d . 1
O O5 0.5000 0.0017(2) 0.2500 0.0394(10) Uani d SD 1
H H5 0.5707 -0.0290 0.2945 0.059 Uiso d RD 1
O O6 0.5000 0.2408(2) 0.2500 0.0349(8) Uani d S 1
H H4 0.5927 0.2730 0.2359 0.052 Uiso d R 1
O O7 0.5000 0.52851(19) 0.2500 0.0261(7) Uani d SD 1
H H3 0.5944 0.5580 0.2677 0.039 Uiso d RD 1

loop_
_atom_site_aniso_label
_atom_site_aniso_U_11
_atom_site_aniso_U_22
_atom_site_aniso_U_33
_atom_site_aniso_U_12
_atom_site_aniso_U_13
_atom_site_aniso_U_23
C1 0.0144(13) 0.0232(13) 0.0150(13) 0.0025(12) 0.0014(10) -0.0008(12)
C2 0.0130(13) 0.0199(13) 0.0143(14) -0.0054(11) -0.0006(10) -0.0010(12)
C3 0.0158(13) 0.0278(14) 0.0144(13) 0.0005(11) -0.0010(10) -0.0062(12)
Co1 0.0227(3) 0.0294(3) 0.0195(3) 0.000 0.0024(3) 0.000
Na1 0.0252(8) 0.0196(7) 0.0119(7) 0.000 -0.0066(8) 0.000
Na2 0.0144(8) 0.0350(10) 0.0294(11) 0.000 0.000 -0.0206(9)
O1 0.0144(10) 0.0509(17) 0.0156(11) -0.0108(11) 0.0027(9) -0.0049(11)
O2 0.0177(11) 0.0491(15) 0.0176(11) -0.0100(11) 0.0115(9) -0.0046(11)
O3 0.0135(11) 0.0339(13) 0.0137(10) 0.0019(9) 0.0006(8) -0.0026(9)
O4 0.0159(10) 0.0411(14) 0.0185(11) 0.0022(10) -0.0025(9) 0.0074(10)
O5 0.047(2) 0.0210(14) 0.050(2) 0.000 -0.025(3) 0.000
O6 0.044(2) 0.0236(16) 0.037(2) 0.000 -0.001(2) 0.000
O7 0.0168(15) 0.0230(14) 0.0384(18) 0.000 -0.006(2) 0.000

loop_
_atom_type_symbol
_atom_type_description
_atom_type_scat_dispersion_real
_atom_type_scat_dispersion_imag
_atom_type_scat_source
C C 0.0033 0.0016 'International Tables Vol C Tables 4.2.6.8 and 6.1.1.4'
H H 0.0000 0.0000 'International Tables Vol C Tables 4.2.6.8 and 6.1.1.4'
Co Co 0.3494 0.9721 'International Tables Vol C Tables 4.2.6.8 and 6.1.1.4'
Na Na 0.0362 0.0249 'International Tables Vol C Tables 4.2.6.8 and 6.1.1.4'
O O 0.0106 0.0060 'International Tables Vol C Tables 4.2.6.8 and 6.1.1.4'

loop_
_geom_angle_atom_site_label_1
_geom_angle_atom_site_label_2
_geom_angle_atom_site_label_3
_geom_angle_site_symmetry_1
_geom_angle_site_symmetry_3
_geom_angle
_geom_angle_publ_flag
O2 C1 O1 . . 122.8(3) ?
O2 C1 C3 . . 119.2(3) ?
O1 C1 C3 . . 117.9(3) ?
O4 C2 O3 . . 121.4(3) ?
O4 C2 C3 . . 119.9(3) ?
O3 C2 C3 . . 118.6(3) ?
O4 C2 Na2 . 5_545 53.41(18) ?
O3 C2 Na2 . 5_545 69.59(18) ?
C3 C2 Na2 . 5_545 162.7(2) ?
C2 C3 C1 . . 111.7(3) ?
C2 C3 H1 . . 109.3 ?
C1 C3 H1 . . 109.3 ?
C2 C3 H2 . . 109.3 ?
C1 C3 H2 . . 109.3 ?
H1 C3 H2 . . 107.9 ?
O6 Co1 O1 . 4_655 98.32(9) ?
O6 Co1 O1 . . 98.32(9) yes
O1 Co1 O1 4_655 . 163.36(18) yes
O6 Co1 O3 . 4_655 100.25(7) yes
O1 Co1 O3 4_655 4_655 88.62(11) ?
O1 Co1 O3 . 4_655 88.43(11) yes
O6 Co1 O3 . . 100.25(7) yes
O1 Co1 O3 4_655 . 88.43(11) ?
O1 Co1 O3 . . 88.62(11) yes
O3 Co1 O3 4_655 . 159.50(15) yes
O6 Co1 O5 . . 180.0 yes
O1 Co1 O5 4_655 . 81.68(9) ?
O1 Co1 O5 . . 81.68(9) yes
O3 Co1 O5 4_655 . 79.75(7) ?
O3 Co1 O5 . . 79.75(7) yes
O6 Na1 O2 . 7_556 93.59(8) ?
O6 Na1 O2 . 6_554 93.59(8) ?
O2 Na1 O2 7_556 6_554 172.83(17) ?
O6 Na1 O7 . . 180.0 ?
O2 Na1 O7 7_556 . 86.41(8) ?
O2 Na1 O7 6_554 . 86.41(8) ?
O6 Na1 O4 . 7_456 94.65(7) ?
O2 Na1 O4 7_556 7_456 81.08(9) ?
O2 Na1 O4 6_554 7_456 98.33(9) ?
O7 Na1 O4 . 7_456 85.35(7) ?
O6 Na1 O4 . 6_654 94.65(7) ?
O2 Na1 O4 7_556 6_654 98.33(9) ?
O2 Na1 O4 6_554 6_654 81.08(9) ?
O7 Na1 O4 . 6_654 85.35(7) ?
O4 Na1 O4 7_456 6_654 170.71(15) ?
O6 Na1 Na2 . 2_664 125.13(2) ?
O2 Na1 Na2 7_556 2_664 126.61(9) ?
O2 Na1 Na2 6_554 2_664 48.06(7) ?
O7 Na1 Na2 . 2_664 54.87(2) ?
O4 Na1 Na2 7_456 2_664 123.93(8) ?
O4 Na1 Na2 6_654 2_664 49.35(7) ?
O6 Na1 H4 . . 21.4 ?
O2 Na1 H4 7_556 . 88.0 ?
O2 Na1 H4 6_554 . 98.7 ?
O7 Na1 H4 . . 158.6 ?
O4 Na1 H4 7_456 . 114.2 ?
O4 Na1 H4 6_654 . 75.0 ?
Na2 Na1 H4 2_664 . 114.3 ?
O2 Na2 O2 5 7_556 96.29(15) ?
O2 Na2 O4 5 7_456 165.42(9) ?
O2 Na2 O4 7_556 7_456 79.52(9) ?
O2 Na2 O4 5 5_455 79.52(9) ?
O2 Na2 O4 7_556 5_455 165.42(9) ?
O4 Na2 O4 7_456 5_455 107.84(15) ?
O2 Na2 O7 5 2_665 76.72(9) ?
O2 Na2 O7 7_556 2_665 87.19(8) ?
O4 Na2 O7 7_456 2_665 116.70(9) ?
O4 Na2 O7 5_455 2_665 78.27(8) ?
O2 Na2 O7 5 . 87.19(8) ?
O2 Na2 O7 7_556 . 76.72(9) ?
O4 Na2 O7 7_456 . 78.27(8) ?
O4 Na2 O7 5_455 . 116.70(9) ?
O7 Na2 O7 2_665 . 155.88(8) ?
O2 Na2 O3 5 7_456 146.64(8) ?
O2 Na2 O3 7_556 7_456 92.55(9) ?
O4 Na2 O3 7_456 7_456 47.92(8) ?
O4 Na2 O3 5_455 7_456 83.90(9) ?
O7 Na2 O3 2_665 7_456 71.65(7) ?
O7 Na2 O3 . 7_456 126.17(7) ?
O2 Na2 O3 5 5_455 92.55(9) ?
O2 Na2 O3 7_556 5_455 146.64(8) ?
O4 Na2 O3 7_456 5_455 83.90(9) ?
O4 Na2 O3 5_455 5_455 47.92(8) ?
O7 Na2 O3 2_665 5_455 126.17(7) ?
O7 Na2 O3 . 5_455 71.65(6) ?
O3 Na2 O3 7_456 5_455 97.53(11) ?
O2 Na2 C2 5 7_456 170.76(9) ?
O2 Na2 C2 7_556 7_456 88.62(9) ?
O4 Na2 C2 7_456 7_456 23.64(9) ?
O4 Na2 C2 5_455 7_456 93.79(10) ?
O7 Na2 C2 2_665 7_456 95.77(8) ?
O7 Na2 C2 . 7_456 101.59(8) ?
O3 Na2 C2 7_456 7_456 24.68(8) ?
O3 Na2 C2 5_455 7_456 87.56(9) ?
O2 Na2 C2 5 5_455 88.62(9) ?
O2 Na2 C2 7_556 5_455 170.76(9) ?
O4 Na2 C2 7_456 5_455 93.79(10) ?
O4 Na2 C2 5_455 5_455 23.64(9) ?
O7 Na2 C2 2_665 5_455 101.59(8) ?
O7 Na2 C2 . 5_455 95.77(8) ?
O3 Na2 C2 7_456 5_455 87.56(9) ?
O3 Na2 C2 5_455 5_455 24.68(8) ?
C2 Na2 C2 7_456 5_455 87.64(13) ?
O2 Na2 Na1 5 2_665 45.56(6) ?
O2 Na2 Na1 7_556 2_665 117.96(8) ?
O4 Na2 Na1 7_456 2_665 148.26(8) ?
O4 Na2 Na1 5_455 2_665 49.74(6) ?
O7 Na2 Na1 2_665 2_665 44.86(7) ?
O7 Na2 Na1 . 2_665 129.53(7) ?
O3 Na2 Na1 7_456 2_665 102.34(6) ?
O3 Na2 Na1 5_455 2_665 90.84(5) ?
C2 Na2 Na1 7_456 2_665 125.20(7) ?
C2 Na2 Na1 5_455 2_665 70.96(6) ?
C1 O1 Co1 . . 126.5(2) ?
C1 O2 Na1 . 6 145.7(2) ?
C1 O2 Na2 . 5_445 127.7(2) ?
Na1 O2 Na2 6 5_445 86.38(9) ?
C2 O3 Co1 . . 125.6(2) ?
C2 O3 Na2 . 5_545 85.74(18) ?
Co1 O3 Na2 . 5_545 141.74(11) ?
C2 O4 Na2 . 5_545 102.9(2) ?
C2 O4 Na1 . 6_655 150.6(2) ?
Na2 O4 Na1 5_545 6_655 80.90(9) ?
Co1 O5 H5 . . 125.4 ?
Co1 O6 Na1 . . 180.0 ?
Co1 O6 H4 . . 126.8 ?
Na1 O6 H4 . . 53.2 ?
Na1 O7 Na2 . 2_664 80.27(7) ?
Na1 O7 Na2 . . 80.27(7) ?
Na2 O7 Na2 2_664 . 160.54(13) ?
Na1 O7 H3 . . 123.6 ?
Na2 O7 H3 2_664 . 97.6 ?
Na2 O7 H3 . . 93.1 ?

loop_
_geom_bond_atom_site_label_1
_geom_bond_atom_site_label_2
_geom_bond_site_symmetry_2
_geom_bond_distance
_geom_bond_publ_flag
C1 O2 . 1.235(4) ?
C1 O1 . 1.261(4) ?
C1 C3 . 1.531(5) ?
C2 O4 . 1.245(4) ?
C2 O3 . 1.267(4) ?
C2 C3 . 1.522(4) ?
C2 Na2 5_545 3.026(4) ?
C3 H1 . 0.9700 ?
C3 H2 . 0.9700 ?
Co1 O6 . 1.595(3) yes
Co1 O1 4_655 1.995(2) ?
Co1 O1 . 1.995(2) yes
Co1 O3 4_655 2.016(2) ?
Co1 O3 . 2.016(2) yes
Co1 O5 . 2.219(4) yes
Na1 O6 . 2.268(4) yes
Na1 O2 7_556 2.321(2) yes
Na1 O2 6_554 2.321(2) ?
Na1 O7 . 2.321(3) yes
Na1 O4 7_456 2.507(3) ?
Na1 O4 6_654 2.507(3) yes
Na1 Na2 2_664 3.2439(11) ?
Na1 H4 . 1.8837 ?
Na2 O2 5 2.418(3) yes
Na2 O2 7_556 2.418(3) ?
Na2 O4 7_456 2.493(3) ?
Na2 O4 5_455 2.493(3) yes
Na2 O7 2_665 2.6917(8) ?
Na2 O7 . 2.6917(8) yes
Na2 O3 7_456 2.844(3) yes
Na2 O3 5_455 2.844(3) ?
Na2 C2 7_456 3.026(4) ?
Na2 C2 5_455 3.026(4) ?
Na2 Na1 2_665 3.2439(11) ?
O2 Na1 6 2.321(2) ?
O2 Na2 5_445 2.418(3) ?
O3 Na2 5_545 2.844(3) ?
O4 Na2 5_545 2.493(3) ?
O4 Na1 6_655 2.507(3) ?
O5 H5 . 0.8459 ?
O6 H4 . 0.8590 ?
O7 Na2 2_664 2.6917(8) ?
O7 H3 . 0.8502 ?

loop_
_geom_hbond_atom_site_label_D
_geom_hbond_atom_site_label_H
_geom_hbond_atom_site_label_A
_geom_hbond_site_symmetry_A
_geom_hbond_distance_DH
_geom_hbond_distance_HA
_geom_hbond_distance_DA
_geom_hbond_angle_DHA
O5 H5 O4 3_556 0.85 1.90 2.743(4) 176
O7 H3 O1 5 0.85 1.98 2.797(3) 162
